data_7152619
loop_
_publ_author_name
'Iaroshenko, Viktor O.'
'Savych, Iryna'
'Villinger, Alexander'
'Sosnovskikh, Vyacheslav Ya'
'Langer, Peter'

_publ_section_title
;
 Reactions of 3-acylchromones with dimethyl 1,3-acetonedicarboxylate and
 1,3-diphenylacetone: one-pot synthesis of functionalized
 2-hydroxybenzophenones, 6H-benzo[c]chromenes and benzo[c]coumarins.
;
_journal_issue 47
_journal_name_full 'Organic &amp; biomolecular chemistry'
_journal_page_first 9344
_journal_page_last 9348
_journal_paper_doi 10.1039/c2ob07020k
_journal_volume 10
_journal_year 2012
_chemical_formula_moiety 'C29 H20 O3 S'
_chemical_formula_sum 'C29 H20 O3 S'
_chemical_formula_weight 448.51
_chemical_name_systematic
;
?
;
_space_group_IT_number 14
_symmetry_cell_setting monoclinic
_symmetry_Int_Tables_number 14
_symmetry_space_group_name_Hall '-P 2ybc'
_symmetry_space_group_name_H-M 'P 1 21/c 1'
_atom_sites_solution_hydrogens geom
_atom_sites_solution_primary direct
_atom_sites_solution_secondary difmap
_audit_creation_method SHELXL-97
_cell_angle_alpha 90.00
_cell_angle_beta 96.645(3)
_cell_angle_gamma 90.00
_cell_formula_units_Z 4
_cell_length_a 18.4149(9)
_cell_length_b 5.8081(3)
_cell_length_c 21.3309(12)
_cell_measurement_reflns_used 1973
_cell_measurement_temperature 173(2)
_cell_measurement_theta_max 52.794
_cell_measurement_theta_min 4.661
_cell_volume 2266.1(2)
_computing_cell_refinement 'Bruker Apex V7.51A'
_computing_data_collection 'Bruker Apex V7.51A'
_computing_data_reduction 'Bruker SAINT'
_computing_molecular_graphics 'ORTEP-3v2.01 (Farrugia, 1997)'
_computing_publication_material SHELXL-97
_computing_structure_refinement 'SHELXL-97 (Sheldrick, 1997)'
_computing_structure_solution 'SHELXS-97 (Sheldrick, 1997)'
_diffrn_ambient_temperature 173(2)
_diffrn_measured_fraction_theta_full 0.999
_diffrn_measured_fraction_theta_max 0.999
_diffrn_measurement_device_type 'Bruker-Nonius Apex X8-CCD-diffractometer'
_diffrn_measurement_method 'phi and omega scans'
_diffrn_radiation_monochromator graphite
_diffrn_radiation_source 'sealed tube'
_diffrn_radiation_type MoK\a
_diffrn_radiation_wavelength 0.71073
_diffrn_reflns_av_R_equivalents 0.1148
_diffrn_reflns_av_sigmaI/netI 0.1071
_diffrn_reflns_limit_h_max 24
_diffrn_reflns_limit_h_min -25
_diffrn_reflns_limit_k_max 6
_diffrn_reflns_limit_k_min -7
_diffrn_reflns_limit_l_max 29
_diffrn_reflns_limit_l_min -29
_diffrn_reflns_number 28745
_diffrn_reflns_theta_full 29.00
_diffrn_reflns_theta_max 29.00
_diffrn_reflns_theta_min 2.77
_exptl_absorpt_coefficient_mu 0.172
_exptl_absorpt_correction_T_max 0.9914
_exptl_absorpt_correction_T_min 0.8675
_exptl_absorpt_correction_type multi-scan
_exptl_absorpt_process_details '(SADABS; Sheldrick, 2004)'
_exptl_crystal_colour colourless
_exptl_crystal_density_diffrn 1.315
_exptl_crystal_density_method 'not measured'
_exptl_crystal_description needle
_exptl_crystal_F_000 936
_exptl_crystal_size_max 0.85
_exptl_crystal_size_mid 0.06
_exptl_crystal_size_min 0.05
_refine_diff_density_max 0.261
_refine_diff_density_min -0.286
_refine_diff_density_rms 0.062
_refine_ls_extinction_method none
_refine_ls_goodness_of_fit_ref 1.029
_refine_ls_hydrogen_treatment mixed
_refine_ls_matrix_type full
_refine_ls_number_parameters 319
_refine_ls_number_reflns 6003
_refine_ls_number_restraints 8
_refine_ls_restrained_S_all 1.029
_refine_ls_R_factor_all 0.1405
_refine_ls_R_factor_gt 0.0612
_refine_ls_shift/su_max 0.000
_refine_ls_shift/su_mean 0.000
_refine_ls_structure_factor_coef Fsqd
_refine_ls_weighting_details 'calc w=1/[\s^2^(Fo^2^)+(0.0440P)^2^+0.0000P] where P=(Fo^2^+2Fc^2^)/3'
_refine_ls_weighting_scheme calc
_refine_ls_wR_factor_gt 0.1038
_refine_ls_wR_factor_ref 0.1322
_reflns_number_gt 3267
_reflns_number_total 6003
_reflns_threshold_expression >2\s(I)
_cod_data_source_file c2ob07020k.txt
_cod_data_source_block av_is1761
_cod_original_sg_symbol_H-M 'P 21/c'
_cod_database_code 7152619

loop_
_symmetry_equiv_pos_as_xyz
'x, y, z'
'-x, y+1/2, -z+1/2'
'-x, -y, -z'
'x, -y-1/2, z-1/2'

loop_
_atom_site_label
_atom_site_type_symbol
_atom_site_fract_x
_atom_site_fract_y
_atom_site_fract_z
_atom_site_U_iso_or_equiv
_atom_site_adp_type
_atom_site_occupancy
_atom_site_symmetry_multiplicity
_atom_site_calc_flag
_atom_site_refinement_flags
_atom_site_disorder_assembly
_atom_site_disorder_group
O1 O 0.27824(9) 1.0053(3) 0.24577(7) 0.0264(4) Uani 1 1 d . . .
O2 O 0.17861(9) 0.7250(3) -0.03682(7) 0.0305(4) Uani 1 1 d . . .
O3 O 0.22769(9) 0.5428(3) -0.13369(8) 0.0364(5) Uani 1 1 d . . .
C1 C 0.19638(12) 0.6796(4) 0.10753(10) 0.0197(5) Uani 1 1 d . A .
C2 C 0.20623(12) 0.7719(4) 0.16886(10) 0.0193(5) Uani 1 1 d . . .
C3 C 0.26453(12) 0.9230(4) 0.18583(10) 0.0202(5) Uani 1 1 d . . .
C4 C 0.31320(11) 0.9892(4) 0.14318(10) 0.0186(5) Uani 1 1 d . . .
C5 C 0.30261(12) 0.8932(4) 0.08340(10) 0.0209(5) Uani 1 1 d . . .
H5 H 0.3356 0.9320 0.0539 0.025 Uiso 1 1 calc R . .
C6 C 0.24549(12) 0.7418(4) 0.06484(10) 0.0201(5) Uani 1 1 d . . .
C7 C 0.13775(12) 0.5113(4) 0.08876(10) 0.0222(5) Uani 1 1 d D . .
S1A S 0.04772(5) 0.5600(3) 0.09494(9) 0.0301(3) Uani 0.735(3) 1 d PD A 1
C8A C 0.1469(8) 0.3022(18) 0.0611(7) 0.0324(11) Uani 0.735(3) 1 d PD A 1
H8A H 0.1932 0.2433 0.0537 0.039 Uiso 0.735(3) 1 calc PR A 1
C9A C 0.0799(3) 0.1810(13) 0.0446(4) 0.0333(13) Uani 0.735(3) 1 d PD A 1
H9 H 0.0766 0.0342 0.0248 0.040 Uiso 0.735(3) 1 calc PR A 1
C10A C 0.0220(3) 0.3008(10) 0.0605(4) 0.0295(12) Uani 0.735(3) 1 d PD A 1
H10 H -0.0271 0.2481 0.0535 0.035 Uiso 0.735(3) 1 calc PR A 1
S1B S 0.1530(5) 0.2531(12) 0.0600(5) 0.0324(11) Uani 0.265(3) 1 d PD A 2
C8B C 0.0653(8) 0.551(3) 0.0939(11) 0.0301(3) Uani 0.265(3) 1 d PD A 2
H8B H 0.0468 0.6855 0.1117 0.036 Uiso 0.265(3) 1 calc PR A 2
C9B C 0.0212(9) 0.362(3) 0.0687(13) 0.0295(12) Uani 0.265(3) 1 d PD A 2
H9B H -0.0308 0.3628 0.0635 0.035 Uiso 0.265(3) 1 calc PR A 2
C10B C 0.0623(8) 0.184(4) 0.0534(15) 0.0333(13) Uani 0.265(3) 1 d PD A 2
H10B H 0.0431 0.0371 0.0406 0.040 Uiso 0.265(3) 1 calc PR A 2
C11 C 0.15906(12) 0.7073(4) 0.21828(10) 0.0201(5) Uani 1 1 d . . .
C12 C 0.16904(13) 0.5003(4) 0.25092(12) 0.0305(6) Uani 1 1 d . . .
H12 H 0.2046 0.3938 0.2399 0.037 Uiso 1 1 calc R . .
C13 C 0.12774(14) 0.4474(5) 0.29944(12) 0.0352(6) Uani 1 1 d . . .
H13 H 0.1354 0.3061 0.3217 0.042 Uiso 1 1 calc R . .
C14 C 0.07587(13) 0.5996(4) 0.31523(12) 0.0311(6) Uani 1 1 d . . .
H14 H 0.0476 0.5633 0.3484 0.037 Uiso 1 1 calc R . .
C15 C 0.06458(13) 0.8054(5) 0.28311(12) 0.0321(6) Uani 1 1 d . . .
H15 H 0.0284 0.9101 0.2940 0.039 Uiso 1 1 calc R . .
C16 C 0.10631(12) 0.8585(4) 0.23490(11) 0.0264(6) Uani 1 1 d . . .
H16 H 0.0986 1.0004 0.2130 0.032 Uiso 1 1 calc R . .
C17 C 0.37407(12) 1.1538(4) 0.16039(10) 0.0197(5) Uani 1 1 d . . .
C18 C 0.36356(13) 1.3608(4) 0.19117(11) 0.0246(5) Uani 1 1 d . . .
H18 H 0.3167 1.3950 0.2034 0.030 Uiso 1 1 calc R . .
C19 C 0.41947(13) 1.5165(4) 0.20428(11) 0.0294(6) Uani 1 1 d . . .
H19 H 0.4110 1.6564 0.2253 0.035 Uiso 1 1 calc R . .
C20 C 0.48798(13) 1.4699(4) 0.18695(12) 0.0317(6) Uani 1 1 d . . .
H20 H 0.5268 1.5768 0.1963 0.038 Uiso 1 1 calc R . .
C21 C 0.49969(13) 1.2664(4) 0.15584(12) 0.0306(6) Uani 1 1 d . . .
H21 H 0.5465 1.2343 0.1433 0.037 Uiso 1 1 calc R . .
C22 C 0.44338(12) 1.1100(4) 0.14303(11) 0.0253(5) Uani 1 1 d . . .
H22 H 0.4521 0.9701 0.1220 0.030 Uiso 1 1 calc R . .
C23 C 0.23488(12) 0.6674(4) -0.00292(10) 0.0212(5) Uani 1 1 d . . .
C24 C 0.29240(12) 0.5324(4) -0.02847(10) 0.0207(5) Uani 1 1 d . . .
C25 C 0.28514(13) 0.4715(4) -0.09264(11) 0.0268(6) Uani 1 1 d . . .
C26 C 0.33741(14) 0.3346(5) -0.11627(12) 0.0401(7) Uani 1 1 d . . .
H26 H 0.3318 0.2919 -0.1595 0.048 Uiso 1 1 calc R . .
C27 C 0.39729(14) 0.2609(5) -0.07689(12) 0.0402(7) Uani 1 1 d . . .
H27 H 0.4328 0.1668 -0.0933 0.048 Uiso 1 1 calc R . .
C28 C 0.40663(13) 0.3213(5) -0.01376(12) 0.0336(6) Uani 1 1 d . . .
H28 H 0.4489 0.2728 0.0127 0.040 Uiso 1 1 calc R . .
C29 C 0.35422(13) 0.4523(4) 0.01032(11) 0.0277(6) Uani 1 1 d . . .
H29 H 0.3598 0.4894 0.0540 0.033 Uiso 1 1 calc R . .
H1 H 0.2466(16) 0.957(5) 0.2707(14) 0.063(10) Uiso 1 1 d . . .
H3 H 0.1953(17) 0.622(5) -0.1083(15) 0.073(11) Uiso 1 1 d . . .

loop_
_atom_site_aniso_label
_atom_site_aniso_U_11
_atom_site_aniso_U_22
_atom_site_aniso_U_33
_atom_site_aniso_U_23
_atom_site_aniso_U_13
_atom_site_aniso_U_12
O1 0.0328(10) 0.0321(10) 0.0148(9) -0.0042(7) 0.0046(7) -0.0069(8)
O2 0.0265(9) 0.0409(11) 0.0230(9) -0.0045(8) -0.0018(7) 0.0078(8)
O3 0.0360(11) 0.0535(12) 0.0180(9) -0.0073(9) -0.0036(8) 0.0173(10)
C1 0.0201(12) 0.0189(12) 0.0203(12) -0.0014(9) 0.0030(9) 0.0022(10)
C2 0.0206(11) 0.0180(11) 0.0197(12) 0.0006(9) 0.0036(9) 0.0032(10)
C3 0.0235(12) 0.0199(12) 0.0167(11) -0.0024(9) 0.0002(9) 0.0030(10)
C4 0.0185(11) 0.0182(12) 0.0188(12) -0.0008(9) 0.0014(9) 0.0027(10)
C5 0.0226(12) 0.0225(13) 0.0184(12) 0.0011(9) 0.0055(9) 0.0018(10)
C6 0.0218(12) 0.0209(12) 0.0178(12) -0.0015(9) 0.0026(9) 0.0016(10)
C7 0.0244(12) 0.0228(13) 0.0191(12) -0.0002(10) 0.0017(9) -0.0027(10)
S1A 0.0218(6) 0.0389(6) 0.0302(5) -0.0070(4) 0.0052(6) -0.0073(6)
C8A 0.0384(17) 0.017(3) 0.0396(10) -0.006(2) -0.0043(10) 0.0009(19)
C9A 0.043(3) 0.0254(15) 0.031(3) -0.0035(16) 0.002(3) -0.009(2)
C10A 0.0339(15) 0.030(4) 0.024(3) -0.003(3) -0.0015(14) -0.020(2)
S1B 0.0384(17) 0.017(3) 0.0396(10) -0.006(2) -0.0043(10) 0.0009(19)
C8B 0.0218(6) 0.0389(6) 0.0302(5) -0.0070(4) 0.0052(6) -0.0073(6)
C9B 0.0339(15) 0.030(4) 0.024(3) -0.003(3) -0.0015(14) -0.020(2)
C10B 0.043(3) 0.0254(15) 0.031(3) -0.0035(16) 0.002(3) -0.009(2)
C11 0.0209(12) 0.0215(12) 0.0184(12) -0.0024(9) 0.0041(9) -0.0028(10)
C12 0.0348(15) 0.0247(14) 0.0348(15) 0.0035(11) 0.0157(12) 0.0055(12)
C13 0.0453(16) 0.0274(14) 0.0357(16) 0.0064(12) 0.0172(12) -0.0012(13)
C14 0.0315(14) 0.0401(16) 0.0239(14) -0.0038(11) 0.0125(11) -0.0075(13)
C15 0.0276(14) 0.0394(16) 0.0314(15) -0.0079(12) 0.0120(11) 0.0043(12)
C16 0.0276(13) 0.0261(14) 0.0258(13) -0.0004(10) 0.0043(10) 0.0034(11)
C17 0.0225(12) 0.0211(12) 0.0149(11) 0.0052(9) -0.0006(9) -0.0024(10)
C18 0.0260(13) 0.0242(13) 0.0228(13) -0.0006(10) -0.0008(10) 0.0008(11)
C19 0.0340(14) 0.0249(14) 0.0278(14) -0.0022(11) -0.0033(11) -0.0025(12)
C20 0.0301(14) 0.0310(15) 0.0321(15) 0.0029(12) -0.0044(11) -0.0106(12)
C21 0.0204(12) 0.0394(16) 0.0320(15) 0.0048(12) 0.0033(10) -0.0032(12)
C22 0.0241(13) 0.0275(14) 0.0242(13) -0.0003(10) 0.0030(10) 0.0003(11)
C23 0.0234(12) 0.0213(12) 0.0194(12) -0.0007(10) 0.0041(10) -0.0041(10)
C24 0.0223(12) 0.0226(12) 0.0173(11) -0.0010(10) 0.0034(9) 0.0016(10)
C25 0.0299(13) 0.0309(14) 0.0195(12) 0.0008(10) 0.0023(10) 0.0066(12)
C26 0.0462(17) 0.0571(19) 0.0174(13) -0.0036(13) 0.0059(12) 0.0188(15)
C27 0.0410(16) 0.0540(19) 0.0275(15) 0.0025(13) 0.0118(12) 0.0247(14)
C28 0.0306(14) 0.0420(16) 0.0284(14) 0.0064(12) 0.0044(11) 0.0121(13)
C29 0.0305(13) 0.0343(14) 0.0186(12) 0.0016(11) 0.0040(10) 0.0022(12)

loop_
_atom_type_symbol
_atom_type_description
_atom_type_scat_dispersion_real
_atom_type_scat_dispersion_imag
_atom_type_scat_source
C C 0.0033 0.0016 'International Tables Vol C Tables 4.2.6.8 and 6.1.1.4'
H H 0.0000 0.0000 'International Tables Vol C Tables 4.2.6.8 and 6.1.1.4'
O O 0.0106 0.0060 'International Tables Vol C Tables 4.2.6.8 and 6.1.1.4'
S S 0.1246 0.1234 'International Tables Vol C Tables 4.2.6.8 and 6.1.1.4'

loop_
_geom_angle_atom_site_label_1
_geom_angle_atom_site_label_2
_geom_angle_atom_site_label_3
_geom_angle
C3 O1 H1 113(2)
C25 O3 H3 105.5(19)
C6 C1 C2 118.8(2)
C6 C1 C7 120.0(2)
C2 C1 C7 121.1(2)
C3 C2 C1 119.4(2)
C3 C2 C11 117.84(19)
C1 C2 C11 122.6(2)
O1 C3 C2 121.1(2)
O1 C3 C4 116.74(19)
C2 C3 C4 122.2(2)
C5 C4 C3 117.0(2)
C5 C4 C17 120.5(2)
C3 C4 C17 122.44(19)
C4 C5 C6 122.5(2)
C4 C5 H5 118.8
C6 C5 H5 118.8
C5 C6 C1 120.0(2)
C5 C6 C23 117.8(2)
C1 C6 C23 121.97(19)
C8A C7 C8B 110.6(12)
C8A C7 C1 125.6(6)
C8B C7 C1 123.7(8)
C8A C7 S1B 4.2(10)
C8B C7 S1B 112.9(7)
C1 C7 S1B 123.3(4)
C8A C7 S1A 110.5(6)
C8B C7 S1A 0.1(10)
C1 C7 S1A 123.83(17)
S1B C7 S1A 112.8(4)
C7 S1A C10A 92.5(2)
C7 C8A C9A 113.5(9)
C7 C8A H8A 123.3
C9A C8A H8A 123.3
C10A C9A C8A 111.6(7)
C10A C9A H9 124.2
C8A C9A H9 124.2
C9A C10A S1A 111.9(5)
C9A C10A H10 124.1
S1A C10A H10 124.1
C7 S1B C10B 92.1(7)
C7 C8B C9B 110.9(12)
C7 C8B H8B 124.5
C9B C8B H8B 124.5
C10B C9B C8B 111.7(14)
C10B C9B H9B 124.1
C8B C9B H9B 124.1
C9B C10B S1B 111.8(14)
C9B C10B H10B 124.1
S1B C10B H10B 124.1
C16 C11 C12 118.4(2)
C16 C11 C2 120.3(2)
C12 C11 C2 121.2(2)
C13 C12 C11 120.9(2)
C13 C12 H12 119.6
C11 C12 H12 119.6
C14 C13 C12 119.8(2)
C14 C13 H13 120.1
C12 C13 H13 120.1
C13 C14 C15 120.3(2)
C13 C14 H14 119.8
C15 C14 H14 119.8
C14 C15 C16 119.7(2)
C14 C15 H15 120.2
C16 C15 H15 120.2
C11 C16 C15 120.9(2)
C11 C16 H16 119.6
C15 C16 H16 119.6
C22 C17 C18 117.7(2)
C22 C17 C4 120.3(2)
C18 C17 C4 121.9(2)
C19 C18 C17 121.4(2)
C19 C18 H18 119.3
C17 C18 H18 119.3
C18 C19 C20 120.2(2)
C18 C19 H19 119.9
C20 C19 H19 119.9
C19 C20 C21 119.5(2)
C19 C20 H20 120.2
C21 C20 H20 120.2
C22 C21 C20 120.1(2)
C22 C21 H21 120.0
C20 C21 H21 120.0
C21 C22 C17 121.1(2)
C21 C22 H22 119.4
C17 C22 H22 119.4
O2 C23 C24 121.1(2)
O2 C23 C6 119.4(2)
C24 C23 C6 119.43(19)
C25 C24 C29 118.0(2)
C25 C24 C23 120.21(19)
C29 C24 C23 121.8(2)
O3 C25 C26 117.5(2)
O3 C25 C24 122.1(2)
C26 C25 C24 120.4(2)
C27 C26 C25 119.8(2)
C27 C26 H26 120.1
C25 C26 H26 120.1
C26 C27 C28 121.1(2)
C26 C27 H27 119.5
C28 C27 H27 119.5
C29 C28 C27 119.4(2)
C29 C28 H28 120.3
C27 C28 H28 120.3
C28 C29 C24 121.2(2)
C28 C29 H29 119.4
C24 C29 H29 119.4

loop_
_geom_bond_atom_site_label_1
_geom_bond_atom_site_label_2
_geom_bond_distance
O1 C3 1.361(3)
O1 H1 0.88(3)
O2 C23 1.239(3)
O3 C25 1.358(3)
O3 H3 0.97(3)
C1 C6 1.403(3)
C1 C2 1.406(3)
C1 C7 1.477(3)
C2 C3 1.401(3)
C2 C11 1.489(3)
C3 C4 1.403(3)
C4 C5 1.385(3)
C4 C17 1.487(3)
C5 C6 1.393(3)
C5 H5 0.9500
C6 C23 1.499(3)
C7 C8A 1.369(10)
C7 C8B 1.371(13)
C7 S1B 1.656(7)
C7 S1A 1.702(2)
S1A C10A 1.718(4)
C8A C9A 1.428(13)
C8A H8A 0.9500
C9A C10A 1.350(5)
C9A H9 0.9500
C10A H10 0.9500
S1B C10B 1.709(11)
C8B C9B 1.431(15)
C8B H8B 0.9500
C9B C10B 1.346(9)
C9B H9B 0.9500
C10B H10B 0.9500
C11 C16 1.386(3)
C11 C12 1.391(3)
C12 C13 1.388(3)
C12 H12 0.9500
C13 C14 1.372(3)
C13 H13 0.9500
C14 C15 1.382(3)
C14 H14 0.9500
C15 C16 1.388(3)
C15 H15 0.9500
C16 H16 0.9500
C17 C22 1.393(3)
C17 C18 1.394(3)
C18 C19 1.374(3)
C18 H18 0.9500
C19 C20 1.382(3)
C19 H19 0.9500
C20 C21 1.384(3)
C20 H20 0.9500
C21 C22 1.382(3)
C21 H21 0.9500
C22 H22 0.9500
C23 C24 1.472(3)
C24 C25 1.405(3)
C24 C29 1.407(3)
C25 C26 1.387(3)
C26 C27 1.375(3)
C26 H26 0.9500
C27 C28 1.383(3)
C27 H27 0.9500
C28 C29 1.374(3)
C28 H28 0.9500
C29 H29 0.9500

loop_
_geom_torsion_atom_site_label_1
_geom_torsion_atom_site_label_2
_geom_torsion_atom_site_label_3
_geom_torsion_atom_site_label_4
_geom_torsion
C6 C1 C2 C3 0.0(3)
C7 C1 C2 C3 177.06(19)
C6 C1 C2 C11 -177.0(2)
C7 C1 C2 C11 0.0(3)
C1 C2 C3 O1 -176.2(2)
C11 C2 C3 O1 1.0(3)
C1 C2 C3 C4 1.1(3)
C11 C2 C3 C4 178.3(2)
O1 C3 C4 C5 175.55(19)
C2 C3 C4 C5 -1.8(3)
O1 C3 C4 C17 -4.1(3)
C2 C3 C4 C17 178.47(19)
C3 C4 C5 C6 1.6(3)
C17 C4 C5 C6 -178.70(19)
C4 C5 C6 C1 -0.6(3)
C4 C5 C6 C23 173.9(2)
C2 C1 C6 C5 -0.2(3)
C7 C1 C6 C5 -177.32(19)
C2 C1 C6 C23 -174.5(2)
C7 C1 C6 C23 8.4(3)
C6 C1 C7 C8A 49.0(9)
C2 C1 C7 C8A -128.1(8)
C6 C1 C7 C8B -127.4(13)
C2 C1 C7 C8B 55.6(13)
C6 C1 C7 S1B 53.3(5)
C2 C1 C7 S1B -123.7(5)
C6 C1 C7 S1A -127.3(2)
C2 C1 C7 S1A 55.7(3)
C1 C7 S1A C10A 176.7(4)
C1 C7 C8A C9A -176.4(7)
S1A C7 C8A C9A 0.3(13)
C7 C8A C9A C10A -0.4(15)
C8A C9A C10A S1A 0.4(12)
C7 S1A C10A C9A -0.2(7)
C8B C7 S1B C10B -0.1(17)
C1 C7 S1B C10B 179.2(11)
C1 C7 C8B C9B 176.7(15)
S1B C7 C8B C9B -4(2)
C7 C8B C9B C10B 7(3)
C8B C9B C10B S1B -7(4)
C7 S1B C10B C9B 4(3)
C3 C2 C11 C16 77.9(3)
C1 C2 C11 C16 -105.0(3)
C3 C2 C11 C12 -98.9(3)
C1 C2 C11 C12 78.2(3)
C16 C11 C12 C13 -0.7(4)
C2 C11 C12 C13 176.2(2)
C11 C12 C13 C14 0.6(4)
C12 C13 C14 C15 -0.1(4)
C13 C14 C15 C16 -0.4(4)
C12 C11 C16 C15 0.3(3)
C2 C11 C16 C15 -176.7(2)
C14 C15 C16 C11 0.3(4)
C5 C4 C17 C22 -43.5(3)
C3 C4 C17 C22 136.1(2)
C5 C4 C17 C18 133.2(2)
C3 C4 C17 C18 -47.2(3)
C22 C17 C18 C19 -0.2(3)
C4 C17 C18 C19 -177.0(2)
C17 C18 C19 C20 0.0(3)
C18 C19 C20 C21 0.6(4)
C19 C20 C21 C22 -0.9(4)
C20 C21 C22 C17 0.6(3)
C18 C17 C22 C21 -0.1(3)
C4 C17 C22 C21 176.7(2)
C5 C6 C23 O2 -114.5(2)
C1 C6 C23 O2 59.9(3)
C5 C6 C23 C24 63.9(3)
C1 C6 C23 C24 -121.7(2)
O2 C23 C24 C25 1.7(3)
C6 C23 C24 C25 -176.7(2)
O2 C23 C24 C29 -175.6(2)
C6 C23 C24 C29 6.1(3)
C29 C24 C25 O3 -179.3(2)
C23 C24 C25 O3 3.3(4)
C29 C24 C25 C26 0.6(4)
C23 C24 C25 C26 -176.8(2)
O3 C25 C26 C27 178.9(3)
C24 C25 C26 C27 -1.0(4)
C25 C26 C27 C28 -0.2(4)
C26 C27 C28 C29 1.7(4)
C27 C28 C29 C24 -2.1(4)
C25 C24 C29 C28 1.0(4)
C23 C24 C29 C28 178.3(2)
